data_7048266
loop_
_publ_author_name
'Hsieh, Chang-Chih'
'Liu, Yu-Chiao'
'Tseng, Mei-Chun'
'Chiang, Ming-Hsi'
'Horng, Yih-Chern'

_publ_section_title
;
 Dioxygen activation by a dinuclear thiolate-ligated Fe(ii) complex.
;
_journal_issue 2
_journal_name_full 'Dalton transactions (Cambridge, England : 2003)'
_journal_page_first 379
_journal_page_last 386
_journal_paper_doi 10.1039/c8dt04491k
_journal_volume 48
_journal_year 2019
_chemical_formula_sum 'C13 H10 N2 O S'
_chemical_formula_weight 242.30
_space_group_IT_number 14
_space_group_name_Hall '-P 2ybc'
_space_group_name_H-M_alt 'P 1 21/c 1'
_symmetry_cell_setting monoclinic
_symmetry_space_group_name_Hall '-P 2ybc'
_symmetry_space_group_name_H-M 'P 1 21/c 1'
_atom_sites_solution_hydrogens geom
_atom_sites_solution_primary direct
_atom_sites_solution_secondary difmap
_audit_creation_method SHELXL-97
_audit_update_record
;
2018-04-19 deposited with the CCDC.
2018-11-27 downloaded from the CCDC.
;
_cell_angle_alpha 90.00
_cell_angle_beta 97.361(11)
_cell_angle_gamma 90.00
_cell_formula_units_Z 4
_cell_length_a 9.9938(16)
_cell_length_b 13.994(2)
_cell_length_c 8.1879(13)
_cell_measurement_reflns_used 3505
_cell_measurement_temperature 296(2)
_cell_measurement_theta_max 27.42
_cell_measurement_theta_min 2.52
_cell_volume 1135.7(3)
_computing_cell_refinement 'APEX2 v1.0-22'
_computing_data_collection 'APEX2 v1.0-22 (Bruker, 2004)'
_computing_data_reduction 'APEX2 v1.0-22'
_computing_molecular_graphics 'SHELXTL 5.1'
_computing_publication_material 'SHELXTL 5.1'
_computing_structure_refinement 'SHELXTL 5.1'
_computing_structure_solution 'SHELXTL 5.1 (Sheldrick, 1998)'
_diffrn_ambient_temperature 296(2)
_diffrn_measured_fraction_theta_full 0.993
_diffrn_measured_fraction_theta_max 0.993
_diffrn_measurement_device_type 'Bruker APEX-II CCD'
_diffrn_measurement_method \w
_diffrn_radiation_monochromator graphite
_diffrn_radiation_source 'fine-focus sealed tube'
_diffrn_radiation_type MoK\a
_diffrn_radiation_wavelength 0.71073
_diffrn_reflns_av_R_equivalents 0.0322
_diffrn_reflns_av_sigmaI/netI 0.0265
_diffrn_reflns_limit_h_max 12
_diffrn_reflns_limit_h_min -13
_diffrn_reflns_limit_k_max 15
_diffrn_reflns_limit_k_min -18
_diffrn_reflns_limit_l_max 11
_diffrn_reflns_limit_l_min -11
_diffrn_reflns_number 13677
_diffrn_reflns_theta_full 28.79
_diffrn_reflns_theta_max 28.79
_diffrn_reflns_theta_min 2.05
_exptl_absorpt_coefficient_mu 0.267
_exptl_absorpt_correction_T_max 0.952
_exptl_absorpt_correction_T_min 0.944
_exptl_absorpt_correction_type multi-scan
_exptl_crystal_colour orange
_exptl_crystal_density_diffrn 1.417
_exptl_crystal_density_method 'not measured'
_exptl_crystal_description block
_exptl_crystal_F_000 624
_exptl_crystal_size_max 0.32
_exptl_crystal_size_mid 0.11
_exptl_crystal_size_min 0.11
_refine_diff_density_max 0.163
_refine_diff_density_min -0.307
_refine_diff_density_rms 0.042
_refine_ls_extinction_method none
_refine_ls_goodness_of_fit_ref 0.985
_refine_ls_hydrogen_treatment noref
_refine_ls_matrix_type full
_refine_ls_number_parameters 154
_refine_ls_number_reflns 2935
_refine_ls_number_restraints 0
_refine_ls_restrained_S_all 0.985
_refine_ls_R_factor_all 0.0541
_refine_ls_R_factor_gt 0.0389
_refine_ls_shift/su_max 0.000
_refine_ls_shift/su_mean 0.000
_refine_ls_structure_factor_coef Fsqd
_refine_ls_weighting_details 'calc w=1/[\s^2^(Fo^2^)+(0.1000P)^2^+0.0000P] where P=(Fo^2^+2Fc^2^)/3'
_refine_ls_weighting_scheme calc
_refine_ls_wR_factor_gt 0.1295
_refine_ls_wR_factor_ref 0.1428
_reflns_number_gt 2234
_reflns_number_total 2935
_reflns_threshold_expression >2sigma(I)
_cod_data_source_file c8dt04491k2.cif
_cod_data_source_block LN-S
_cod_depositor_comments 'Adding full bibliography for 7048263--7048266.cif.'
_cod_original_sg_symbol_H-M P2(1)/c
_cod_database_code 7048266

loop_
_symmetry_equiv_pos_as_xyz
'x, y, z'
'-x, y+1/2, -z+1/2'
'-x, -y, -z'
'x, -y-1/2, z-1/2'

loop_
_atom_site_label
_atom_site_type_symbol
_atom_site_fract_x
_atom_site_fract_y
_atom_site_fract_z
_atom_site_U_iso_or_equiv
_atom_site_adp_type
_atom_site_occupancy
_atom_site_symmetry_multiplicity
_atom_site_calc_flag
_atom_site_refinement_flags
S1 S -0.00005(4) 0.08142(3) 0.14935(5) 0.04609(17) Uani 1 1 d .
C7 C 0.19445(18) 0.14160(11) 0.3715(2) 0.0489(4) Uani 1 1 d .
C6 C 0.07272(18) 0.13780(11) 0.45017(19) 0.0471(4) Uani 1 1 d .
C9 C 0.33465(15) 0.00918(12) 0.1074(2) 0.0477(4) Uani 1 1 d .
C1 C -0.03923(18) 0.10647(10) 0.34564(19) 0.0448(4) Uani 1 1 d .
C5 C 0.0607(2) 0.16055(11) 0.6135(2) 0.0612(5) Uani 1 1 d .
H5 H 0.1354 0.1815 0.6836 0.073 Uiso 1 1 calc R
C8 C 0.26437(18) 0.10441(13) 0.0974(2) 0.0535(4) Uani 1 1 d .
H8A H 0.3307 0.1547 0.1216 0.064 Uiso 1 1 calc R
H8B H 0.2201 0.1141 -0.0138 0.064 Uiso 1 1 calc R
C4 C -0.0609(3) 0.15190(13) 0.6694(2) 0.0707(6) Uani 1 1 d .
H4 H -0.0697 0.1676 0.7779 0.085 Uiso 1 1 calc R
C3 C -0.1720(3) 0.11968(14) 0.5652(3) 0.0722(6) Uani 1 1 d .
H3 H -0.2543 0.1135 0.6060 0.087 Uiso 1 1 calc R
C2 C -0.1644(2) 0.09643(13) 0.4024(3) 0.0593(5) Uani 1 1 d .
H2 H -0.2396 0.0750 0.3335 0.071 Uiso 1 1 calc R
C11 C 0.5034(2) -0.0980(2) 0.2293(3) 0.0813(7) Uani 1 1 d .
H11 H 0.5781 -0.1114 0.3057 0.098 Uiso 1 1 calc R
C10 C 0.44505(18) -0.00922(17) 0.2229(2) 0.0659(5) Uani 1 1 d .
H10 H 0.4796 0.0383 0.2957 0.079 Uiso 1 1 calc R
C12 C 0.4492(2) -0.16703(16) 0.1207(4) 0.0821(7) Uani 1 1 d .
H12 H 0.4856 -0.2282 0.1225 0.098 Uiso 1 1 calc R
C13 C 0.3400(2) -0.14285(15) 0.0101(3) 0.0756(6) Uani 1 1 d .
H13 H 0.3038 -0.1894 -0.0638 0.091 Uiso 1 1 calc R
O1 O 0.30878(14) 0.16809(10) 0.43059(18) 0.0708(4) Uani 1 1 d .
N1 N 0.16428(13) 0.11084(10) 0.21271(16) 0.0459(3) Uani 1 1 d .
N2 N 0.28248(15) -0.05700(11) 0.0015(2) 0.0599(4) Uani 1 1 d .

loop_
_atom_site_aniso_label
_atom_site_aniso_U_11
_atom_site_aniso_U_22
_atom_site_aniso_U_33
_atom_site_aniso_U_23
_atom_site_aniso_U_13
_atom_site_aniso_U_12
S1 0.0480(3) 0.0482(3) 0.0421(2) -0.00472(14) 0.00559(17) -0.00085(16)
C7 0.0551(10) 0.0439(8) 0.0459(8) 0.0021(6) -0.0012(7) -0.0019(7)
C6 0.0651(10) 0.0354(7) 0.0412(8) 0.0013(6) 0.0078(7) 0.0033(7)
C9 0.0347(8) 0.0595(9) 0.0507(8) 0.0092(7) 0.0123(7) -0.0013(7)
C1 0.0548(9) 0.0360(7) 0.0452(8) 0.0008(6) 0.0126(7) 0.0030(6)
C5 0.0952(15) 0.0453(9) 0.0432(9) -0.0002(6) 0.0098(9) 0.0043(9)
C8 0.0542(10) 0.0546(9) 0.0542(10) 0.0070(7) 0.0168(8) -0.0024(7)
C4 0.1148(18) 0.0519(10) 0.0513(10) 0.0024(8) 0.0325(12) 0.0146(11)
C3 0.0891(15) 0.0538(10) 0.0839(15) 0.0110(10) 0.0502(13) 0.0146(10)
C2 0.0581(11) 0.0532(9) 0.0706(12) 0.0019(8) 0.0236(9) 0.0031(8)
C11 0.0446(10) 0.121(2) 0.0797(16) 0.0327(14) 0.0120(10) 0.0261(12)
C10 0.0403(9) 0.0978(14) 0.0598(11) 0.0051(10) 0.0070(8) 0.0029(9)
C12 0.0662(13) 0.0755(14) 0.1095(18) 0.0306(13) 0.0307(13) 0.0223(11)
C13 0.0648(13) 0.0567(11) 0.1059(17) 0.0002(11) 0.0132(12) 0.0044(10)
O1 0.0619(8) 0.0798(9) 0.0663(9) -0.0047(6) -0.0079(7) -0.0144(7)
N1 0.0442(7) 0.0514(7) 0.0426(7) -0.0001(5) 0.0069(6) 0.0006(6)
N2 0.0457(8) 0.0567(8) 0.0763(10) 0.0018(7) 0.0034(7) 0.0017(7)

loop_
_atom_type_symbol
_atom_type_description
_atom_type_scat_dispersion_real
_atom_type_scat_dispersion_imag
_atom_type_scat_source
C C 0.0033 0.0016 'International Tables Vol C Tables 4.2.6.8 and 6.1.1.4'
H H 0.0000 0.0000 'International Tables Vol C Tables 4.2.6.8 and 6.1.1.4'
N N 0.0061 0.0033 'International Tables Vol C Tables 4.2.6.8 and 6.1.1.4'
O O 0.0106 0.0060 'International Tables Vol C Tables 4.2.6.8 and 6.1.1.4'
S S 0.1246 0.1234 'International Tables Vol C Tables 4.2.6.8 and 6.1.1.4'

loop_
_geom_angle_atom_site_label_1
_geom_angle_atom_site_label_2
_geom_angle_atom_site_label_3
_geom_angle
N1 S1 C1 89.55(7)
O1 C7 N1 123.07(17)
O1 C7 C6 128.50(16)
N1 C7 C6 108.42(15)
C1 C6 C5 120.06(17)
C1 C6 C7 113.18(14)
C5 C6 C7 126.76(17)
N2 C9 C10 121.92(17)
N2 C9 C8 116.13(14)
C10 C9 C8 121.93(17)
C6 C1 C2 120.78(17)
C6 C1 S1 111.98(13)
C2 C1 S1 127.24(15)
C4 C5 C6 119.6(2)
N1 C8 C9 111.87(13)
C3 C4 C5 120.16(18)
C4 C3 C2 122.0(2)
C3 C2 C1 117.3(2)
C12 C11 C10 118.8(2)
C9 C10 C11 119.6(2)
C11 C12 C13 118.0(2)
N2 C13 C12 124.1(2)
C7 N1 C8 123.20(15)
C7 N1 S1 116.83(12)
C8 N1 S1 119.95(11)
C9 N2 C13 117.65(17)

loop_
_geom_bond_atom_site_label_1
_geom_bond_atom_site_label_2
_geom_bond_distance
S1 N1 1.7081(14)
S1 C1 1.7380(16)
C7 O1 1.239(2)
C7 N1 1.366(2)
C7 C6 1.448(2)
C6 C1 1.390(2)
C6 C5 1.395(2)
C9 N2 1.329(2)
C9 C10 1.382(2)
C9 C8 1.504(2)
C1 C2 1.396(2)
C5 C4 1.357(3)
C8 N1 1.463(2)
C4 C3 1.386(3)
C3 C2 1.384(3)
C11 C12 1.376(4)
C11 C10 1.371(3)
C12 C13 1.368(4)
C13 N2 1.330(2)
